data_7119413
loop_
_publ_author_name
'Aggarwal, Himanshu'
'Das, Raj Kumar'
'Engel, Emile R.'
'Barbour, Leonard J.'

_publ_section_title
;
 A five-fold interpenetrated metal-organic framework showing a large
 variation in thermal expansion behaviour owing to dramatic structural
 transformation upon dehydration-rehydration.
;
_journal_issue 5
_journal_name_full 'Chemical communications (Cambridge, England)'
_journal_page_first 861
_journal_page_last 864
_journal_paper_doi 10.1039/c6cc07995d
_journal_volume 53
_journal_year 2017
_chemical_formula_moiety 'C16 H14 N2 O4 Zn, H2 O'
_chemical_formula_sum 'C16 H16 N2 O5 Zn'
_chemical_formula_weight 381.68
_chemical_name_systematic
; 
 ? 
;
_space_group_IT_number 2
_symmetry_cell_setting triclinic
_symmetry_space_group_name_Hall '-P 1'
_symmetry_space_group_name_H-M 'P -1'
_atom_sites_solution_hydrogens geom
_atom_sites_solution_primary direct
_atom_sites_solution_secondary difmap
_audit_creation_method SHELXL-97
_audit_update_record
;
2016-05-18 deposited with the CCDC.
2016-12-06 downloaded from the CCDC.
;
_cell_angle_alpha 90.703(2)
_cell_angle_beta 110.501(2)
_cell_angle_gamma 100.187(2)
_cell_formula_units_Z 2
_cell_length_a 8.4043(3)
_cell_length_b 9.1990(3)
_cell_length_c 11.2066(4)
_cell_measurement_reflns_used 6838
_cell_measurement_temperature 160(2)
_cell_measurement_theta_max 26.05
_cell_measurement_theta_min 2.26
_cell_volume 796.14(5)
_computing_cell_refinement 'SAINT (Bruker, 2009)'
_computing_data_reduction SAINT
_computing_molecular_graphics 'X-Seed (Barbour 2001)'
_computing_structure_refinement 'SHELXL-97 (Sheldrick, 1997)'
_computing_structure_solution 'SHELXS-97 (Sheldrick, 1990)'
_diffrn_ambient_temperature 160(2)
_diffrn_measured_fraction_theta_full 0.998
_diffrn_measured_fraction_theta_max 0.998
_diffrn_measurement_device_type 'CCD area detector'
_diffrn_measurement_method 'phi and omega scans'
_diffrn_radiation_monochromator graphite
_diffrn_radiation_source 'fine-focus sealed tube'
_diffrn_radiation_type MoK\a
_diffrn_radiation_wavelength 0.71073
_diffrn_reflns_av_R_equivalents 0.0200
_diffrn_reflns_av_sigmaI/netI 0.0186
_diffrn_reflns_limit_h_max 10
_diffrn_reflns_limit_h_min -10
_diffrn_reflns_limit_k_max 11
_diffrn_reflns_limit_k_min -11
_diffrn_reflns_limit_l_max 13
_diffrn_reflns_limit_l_min -13
_diffrn_reflns_number 10591
_diffrn_reflns_theta_full 26.05
_diffrn_reflns_theta_max 26.05
_diffrn_reflns_theta_min 1.95
_exptl_absorpt_coefficient_mu 1.572
_exptl_absorpt_correction_T_max 0.8230
_exptl_absorpt_correction_T_min 0.3568
_exptl_absorpt_correction_type multi-scan
_exptl_absorpt_process_details SADABS
_exptl_crystal_colour colorless
_exptl_crystal_density_diffrn 1.592
_exptl_crystal_density_method 'not measured'
_exptl_crystal_description plate
_exptl_crystal_F_000 392
_exptl_crystal_size_max 0.826
_exptl_crystal_size_mid 0.222
_exptl_crystal_size_min 0.129
_refine_diff_density_max 0.634
_refine_diff_density_min -0.391
_refine_diff_density_rms 0.056
_refine_ls_extinction_method none
_refine_ls_goodness_of_fit_ref 1.048
_refine_ls_hydrogen_treatment refU
_refine_ls_matrix_type full
_refine_ls_number_parameters 219
_refine_ls_number_reflns 3141
_refine_ls_number_restraints 0
_refine_ls_restrained_S_all 1.048
_refine_ls_R_factor_all 0.0252
_refine_ls_R_factor_gt 0.0238
_refine_ls_shift/su_max 0.001
_refine_ls_shift/su_mean 0.000
_refine_ls_structure_factor_coef Fsqd
_refine_ls_weighting_details 'calc w=1/[\s^2^(Fo^2^)+(0.0266P)^2^+0.7062P] where P=(Fo^2^+2Fc^2^)/3'
_refine_ls_weighting_scheme calc
_refine_ls_wR_factor_gt 0.0605
_refine_ls_wR_factor_ref 0.0613
_reflns_number_gt 2993
_reflns_number_total 3141
_reflns_threshold_expression >2sigma(I)
_cod_data_source_file c6cc07995d2.cif
_cod_data_source_block LJB_1H2O_160K
_cod_depositor_comments
;
The following automatic conversions were performed:

'_symmetry_cell_setting' value 'Triclinic' changed to 'triclinic'
according to
/usr/data/users/saulius/crontab/automatic-downloads/rss-feeds/RSC/lib/dictionaries/cif_core.dic
dictionary named 'cif_core.dic' version 2.4.2 from 2011-04-26.

Automatic conversion script
Id: cif_fix_values 4268 2015-11-12 08:31:59Z antanas 
;
_cod_original_sg_symbol_H-M P-1
_cod_database_code 7119413

loop_
_symmetry_equiv_pos_as_xyz
'x, y, z'
'-x, -y, -z'

loop_
_atom_site_label
_atom_site_type_symbol
_atom_site_fract_x
_atom_site_fract_y
_atom_site_fract_z
_atom_site_U_iso_or_equiv
_atom_site_adp_type
_atom_site_occupancy
_atom_site_symmetry_multiplicity
_atom_site_calc_flag
_atom_site_refinement_flags
Zn1 Zn 0.50717(3) 0.84779(2) 0.718710(19) 0.01646(7) Uani 1 1 d .
O1 O 0.32689(17) 0.89010(15) 0.55896(12) 0.0228(3) Uani 1 1 d .
O1W O 0.1373(3) 1.2041(2) 0.80904(19) 0.0660(6) Uani 1 1 d .
N1 N 0.65223(19) 1.04324(16) 0.81365(14) 0.0175(3) Uani 1 1 d .
C1 C 0.2204(2) 0.9464(2) 0.59511(18) 0.0205(4) Uani 1 1 d .
O2 O 0.24217(18) 0.97153(16) 0.70913(13) 0.0288(3) Uani 1 1 d .
N2 N 0.65986(19) 0.75801(16) 0.63988(14) 0.0186(3) Uani 1 1 d .
C2 C 0.0649(2) 0.9770(2) 0.48977(18) 0.0223(4) Uani 1 1 d .
H2 H 0.0589 0.9627 0.4041 0.027 Uiso 1 1 calc R
O3 O 0.38695(18) 0.66642(16) 0.77255(14) 0.0289(3) Uani 1 1 d .
C3 C 0.5007(3) 0.6454(2) 0.87725(18) 0.0231(4) Uani 1 1 d .
O4 O 0.6419(2) 0.73313(15) 0.92569(14) 0.0317(3) Uani 1 1 d .
C4 C 0.4577(3) 0.5096(2) 0.93963(19) 0.0232(4) Uani 1 1 d .
H4 H 0.3650 0.4331 0.8902 0.028 Uiso 1 1 calc R
C5 C 0.6842(2) 1.0756(2) 0.93782(18) 0.0227(4) Uani 1 1 d .
H5 H 0.6490 1.0001 0.9855 0.027 Uiso 1 1 calc R
C6 C 0.7659(3) 1.2138(2) 0.99920(18) 0.0241(4) Uani 1 1 d .
H6 H 0.7867 1.2316 1.0876 0.029 Uiso 1 1 calc R
C7 C 0.8178(2) 1.3268(2) 0.93234(19) 0.0233(4) Uani 1 1 d .
C8 C 0.7863(3) 1.2921(2) 0.8043(2) 0.0297(4) Uani 1 1 d .
H8 H 0.8209 1.3655 0.7547 0.036 Uiso 1 1 calc R
C9 C 0.7047(3) 1.1508(2) 0.74869(18) 0.0248(4) Uani 1 1 d .
H9 H 0.6851 1.1293 0.6610 0.030 Uiso 1 1 calc R
C10 C 0.9063(3) 1.4802(2) 0.9969(2) 0.0283(4) Uani 1 1 d .
H10A H 0.9044 1.4852 1.0846 0.034 Uiso 1 1 calc R
H10B H 0.8411 1.5539 0.9493 0.034 Uiso 1 1 calc R
C11 C 0.8244(2) 0.7498(2) 0.70685(18) 0.0223(4) Uani 1 1 d .
H11 H 0.8739 0.7895 0.7934 0.027 Uiso 1 1 calc R
C12 C 0.9251(2) 0.6860(2) 0.65522(18) 0.0238(4) Uani 1 1 d .
H12 H 1.0406 0.6805 0.7066 0.029 Uiso 1 1 calc R
C13 C 0.8574(3) 0.6298(2) 0.52809(18) 0.0220(4) Uani 1 1 d .
C14 C 0.6871(3) 0.6372(2) 0.45955(19) 0.0280(4) Uani 1 1 d .
H14 H 0.6347 0.5988 0.3727 0.034 Uiso 1 1 calc R
C15 C 0.5934(3) 0.7009(2) 0.51815(19) 0.0265(4) Uani 1 1 d .
H15 H 0.4762 0.7044 0.4698 0.032 Uiso 1 1 calc R
C16 C 0.9681(3) 0.5664(2) 0.46779(19) 0.0275(4) Uani 1 1 d .
H16A H 1.0689 0.6440 0.4730 0.033 Uiso 1 1 calc R
H16B H 0.8998 0.5370 0.3763 0.033 Uiso 1 1 calc R
H2W1 H 0.2033 1.2184 0.8994 0.107(14) Uiso 1 1 d R
H1W1 H 0.1782 1.1238 0.7837 0.101(14) Uiso 1 1 d R

loop_
_atom_site_aniso_label
_atom_site_aniso_U_11
_atom_site_aniso_U_22
_atom_site_aniso_U_33
_atom_site_aniso_U_23
_atom_site_aniso_U_13
_atom_site_aniso_U_12
Zn1 0.01658(11) 0.01517(11) 0.01653(12) -0.00131(7) 0.00448(8) 0.00344(8)
O1 0.0219(7) 0.0273(7) 0.0198(7) 0.0031(5) 0.0055(5) 0.0102(5)
O1W 0.0676(13) 0.0723(14) 0.0458(11) -0.0203(10) -0.0061(10) 0.0384(12)
N1 0.0174(7) 0.0170(7) 0.0166(7) -0.0007(6) 0.0043(6) 0.0035(6)
C1 0.0192(9) 0.0181(9) 0.0221(9) 0.0018(7) 0.0048(7) 0.0037(7)
O2 0.0262(7) 0.0389(8) 0.0197(7) -0.0015(6) 0.0034(6) 0.0125(6)
N2 0.0202(8) 0.0174(7) 0.0192(8) -0.0003(6) 0.0076(6) 0.0049(6)
C2 0.0222(9) 0.0228(9) 0.0192(9) 0.0027(7) 0.0034(7) 0.0059(7)
O3 0.0299(7) 0.0345(8) 0.0276(7) 0.0146(6) 0.0133(6) 0.0127(6)
C3 0.0328(11) 0.0218(9) 0.0230(10) 0.0047(7) 0.0166(8) 0.0123(8)
O4 0.0450(9) 0.0221(7) 0.0252(7) 0.0029(6) 0.0128(7) -0.0012(6)
C4 0.0268(10) 0.0203(9) 0.0256(9) 0.0044(7) 0.0117(8) 0.0072(8)
C5 0.0265(10) 0.0224(9) 0.0191(9) 0.0007(7) 0.0090(8) 0.0032(8)
C6 0.0259(10) 0.0259(10) 0.0180(9) -0.0056(7) 0.0060(8) 0.0027(8)
C7 0.0185(9) 0.0209(9) 0.0267(10) -0.0060(8) 0.0048(8) 0.0015(7)
C8 0.0358(11) 0.0221(10) 0.0288(11) 0.0027(8) 0.0131(9) -0.0037(8)
C9 0.0300(10) 0.0239(10) 0.0185(9) -0.0001(7) 0.0080(8) 0.0011(8)
C10 0.0246(11) 0.0221(10) 0.0351(11) -0.0067(8) 0.0099(9) -0.0007(8)
C11 0.0233(9) 0.0271(10) 0.0170(9) 0.0008(7) 0.0061(7) 0.0082(8)
C12 0.0218(9) 0.0296(10) 0.0221(9) 0.0037(8) 0.0075(8) 0.0112(8)
C13 0.0287(10) 0.0194(9) 0.0233(9) 0.0037(7) 0.0134(8) 0.0098(8)
C14 0.0290(10) 0.0318(11) 0.0215(10) -0.0080(8) 0.0064(8) 0.0082(8)
C15 0.0210(9) 0.0316(10) 0.0239(10) -0.0060(8) 0.0034(8) 0.0080(8)
C16 0.0352(11) 0.0301(11) 0.0263(10) 0.0049(8) 0.0176(9) 0.0157(9)

loop_
_atom_type_symbol
_atom_type_description
_atom_type_scat_dispersion_real
_atom_type_scat_dispersion_imag
_atom_type_scat_source
C C 0.0033 0.0016 'International Tables Vol C Tables 4.2.6.8 and 6.1.1.4'
H H 0.0000 0.0000 'International Tables Vol C Tables 4.2.6.8 and 6.1.1.4'
N N 0.0061 0.0033 'International Tables Vol C Tables 4.2.6.8 and 6.1.1.4'
O O 0.0106 0.0060 'International Tables Vol C Tables 4.2.6.8 and 6.1.1.4'
Zn Zn 0.2839 1.4301 'International Tables Vol C Tables 4.2.6.8 and 6.1.1.4'

loop_
_geom_angle_atom_site_label_1
_geom_angle_atom_site_label_2
_geom_angle_atom_site_label_3
_geom_angle
_geom_angle_site_symmetry_1
_geom_angle_site_symmetry_3
O1 Zn1 O3 103.43(6) . .
O1 Zn1 N1 108.59(6) . .
O3 Zn1 N1 133.08(6) . .
O1 Zn1 N2 99.40(6) . .
O3 Zn1 N2 101.37(6) . .
N1 Zn1 N2 106.09(6) . .
O1 Zn1 C3 131.92(6) . .
O3 Zn1 C3 28.54(6) . .
N1 Zn1 C3 110.64(6) . .
N2 Zn1 C3 95.40(6) . .
C1 O1 Zn1 105.78(11) . .
C9 N1 C5 117.57(16) . .
C9 N1 Zn1 119.51(12) . .
C5 N1 Zn1 122.58(12) . .
O2 C1 O1 122.72(17) . .
O2 C1 C2 121.88(17) . .
O1 C1 C2 115.38(16) . .
C11 N2 C15 117.38(16) . .
C11 N2 Zn1 122.64(12) . .
C15 N2 Zn1 119.95(13) . .
C2 C2 C1 123.2(2) 2_576 .
C3 O3 Zn1 102.48(12) . .
O4 C3 O3 122.05(17) . .
O4 C3 C4 121.30(18) . .
O3 C3 C4 116.65(18) . .
O4 C3 Zn1 73.17(11) . .
O3 C3 Zn1 48.98(9) . .
C4 C3 Zn1 165.16(15) . .
C4 C4 C3 123.1(2) 2_667 .
N1 C5 C6 122.78(17) . .
C5 C6 C7 120.16(17) . .
C6 C7 C8 116.78(17) . .
C6 C7 C10 121.37(18) . .
C8 C7 C10 121.84(18) . .
C9 C8 C7 120.14(18) . .
N1 C9 C8 122.56(18) . .
C7 C10 C10 112.2(2) . 2_787
N2 C11 C12 122.69(17) . .
C11 C12 C13 119.94(18) . .
C14 C13 C12 117.22(17) . .
C14 C13 C16 121.95(18) . .
C12 C13 C16 120.82(18) . .
C13 C14 C15 119.60(18) . .
N2 C15 C14 123.16(18) . .
C13 C16 C16 112.3(2) . 2_766

loop_
_geom_bond_atom_site_label_1
_geom_bond_atom_site_label_2
_geom_bond_distance
_geom_bond_site_symmetry_2
Zn1 O1 1.9945(13) .
Zn1 O3 2.0060(14) .
Zn1 N1 2.0298(15) .
Zn1 N2 2.0640(15) .
Zn1 C3 2.5958(19) .
O1 C1 1.283(2) .
N1 C9 1.339(2) .
N1 C5 1.341(2) .
C1 O2 1.238(2) .
C1 C2 1.496(3) .
N2 C11 1.339(2) .
N2 C15 1.339(2) .
C2 C2 1.326(4) 2_576
O3 C3 1.270(2) .
C3 O4 1.246(2) .
C3 C4 1.490(3) .
C4 C4 1.321(4) 2_667
C5 C6 1.378(3) .
C6 C7 1.386(3) .
C7 C8 1.387(3) .
C7 C10 1.514(3) .
C8 C9 1.383(3) .
C10 C10 1.529(4) 2_787
C11 C12 1.381(3) .
C12 C13 1.390(3) .
C13 C14 1.382(3) .
C13 C16 1.511(3) .
C14 C15 1.382(3) .
C16 C16 1.512(4) 2_766
